data_7111102
loop_
_publ_author_name
'Bailey, Patrick D.'
'Rosair, Georgina M.'
'Taylor, David'
'McDonald, I. M.'

_publ_section_title
;
 An unusual oxidative rearrangement of azabicyclo[2.2.1]heptenes,
 providing a stereoselective route to 2&#x2032;- and
 3&#x2032;-hydroxycyclopentylglycines
;
_journal_issue 24
_journal_name_full 'Chemical Communications'
_journal_page_first 2451
_journal_paper_doi 10.1039/b006683o
_journal_year 2000
_chemical_formula_sum 'C17 H21 N O3'
_chemical_formula_weight 287.35
_chemical_name_systematic
; 
 ? 
;
_space_group_IT_number 4
_symmetry_cell_setting monoclinic
_symmetry_space_group_name_Hall 'P 2yb'
_symmetry_space_group_name_H-M 'P 1 21 1'
_atom_sites_solution_hydrogens geom
_atom_sites_solution_primary direct
_atom_sites_solution_secondary difmap
_audit_creation_method SHELXL-97
_cell_angle_alpha 90.00
_cell_angle_beta 98.280(10)
_cell_angle_gamma 90.00
_cell_formula_units_Z 2
_cell_length_a 6.073
_cell_length_b 13.0450(10)
_cell_length_c 10.1040(10)
_cell_measurement_reflns_used 41
_cell_measurement_temperature 293(2)
_cell_measurement_theta_max 31.442
_cell_measurement_theta_min 10.212
_cell_volume 792.12(10)
_computing_cell_refinement 'Siemens XSCANS'
_computing_data_collection 'Siemens XSCANS'
_computing_data_reduction 'Siemens XSCANS'
_computing_molecular_graphics 'Siemens SHELXTL'
_computing_publication_material 'Siemens SHELXTL'
_computing_structure_refinement 'SHELXL-97 (Sheldrick, 1997)'
_computing_structure_solution 'SHELXS-97 (Sheldrick, 1990)'
_diffrn_ambient_temperature 293(2)
_diffrn_measured_fraction_theta_full 0.998
_diffrn_measured_fraction_theta_max 0.998
_diffrn_measurement_method '\w scans'
_diffrn_radiation_monochromator graphite
_diffrn_radiation_source 'fine-focus sealed tube'
_diffrn_radiation_type MoK\a
_diffrn_radiation_wavelength 0.71073
_diffrn_reflns_av_R_equivalents 0.0150
_diffrn_reflns_av_sigmaI/netI 0.0194
_diffrn_reflns_limit_h_max 7
_diffrn_reflns_limit_h_min -7
_diffrn_reflns_limit_k_max 1
_diffrn_reflns_limit_k_min -15
_diffrn_reflns_limit_l_max 12
_diffrn_reflns_limit_l_min -12
_diffrn_reflns_number 3180
_diffrn_reflns_theta_full 25.00
_diffrn_reflns_theta_max 25.00
_diffrn_reflns_theta_min 2.04
_diffrn_standards_interval_count 97
_diffrn_standards_number 3
_exptl_absorpt_coefficient_mu 0.082
_exptl_absorpt_correction_type none
_exptl_crystal_colour colourless
_exptl_crystal_density_diffrn 1.205
_exptl_crystal_density_method 'not measured'
_exptl_crystal_description plate
_exptl_crystal_F_000 308
_exptl_crystal_size_max 0.72
_exptl_crystal_size_mid 0.34
_exptl_crystal_size_min 0.12
_refine_diff_density_max 0.147
_refine_diff_density_min -0.204
_refine_diff_density_rms 0.048
_refine_ls_abs_structure_details 'Flack H D (1983), Acta Cryst. A39, 876-881'
_refine_ls_abs_structure_Flack 3.5(19)
_refine_ls_extinction_method none
_refine_ls_goodness_of_fit_ref 1.076
_refine_ls_hydrogen_treatment mixed
_refine_ls_matrix_type full
_refine_ls_number_parameters 191
_refine_ls_number_reflns 1593
_refine_ls_number_restraints 1
_refine_ls_restrained_S_all 1.075
_refine_ls_R_factor_all 0.0306
_refine_ls_R_factor_gt 0.0303
_refine_ls_shift/su_max 0.000
_refine_ls_shift/su_mean 0.000
_refine_ls_structure_factor_coef Fsqd
_refine_ls_weighting_details 'calc w=1/[\s^2^(Fo^2^)+(0.0475P)^2^+0.1003P] where P=(Fo^2^+2Fc^2^)/3'
_refine_ls_weighting_scheme calc
_refine_ls_wR_factor_gt 0.0775
_refine_ls_wR_factor_ref 0.0778
_reflns_number_gt 1569
_reflns_number_total 1593
_reflns_threshold_expression >2sigma(I)
_cod_data_source_file b006683osup1.cif
_cod_data_source_block 7
_cod_depositor_comments
;
The following automatic conversions were performed:

'_symmetry_cell_setting' value 'Monoclinic' changed to 'monoclinic'
according to /home/saulius/struct/CIF-dictionaries/cif_core.dic
dictionary named 'cif_core.dic' version 2.4.2 from 2011-04-26.

Automatic conversion script
Id: cif_fix_values 1891 2012-01-12 08:04:46Z andrius 
;
_cod_original_sg_symbol_H-M P2(1)
_cod_database_code 7111102

loop_
_symmetry_equiv_pos_as_xyz
'x, y, z'
'-x, y+1/2, -z'

loop_
_atom_site_label
_atom_site_type_symbol
_atom_site_fract_x
_atom_site_fract_y
_atom_site_fract_z
_atom_site_U_iso_or_equiv
_atom_site_adp_type
_atom_site_occupancy
_atom_site_symmetry_multiplicity
_atom_site_calc_flag
_atom_site_refinement_flags
N1 N 0.2804(2) 0.47732(12) 0.61212(14) 0.0224(3) Uani 1 1 d .
O2 O 0.2173(2) 0.34318(14) 0.28791(13) 0.0348(3) Uani 1 1 d .
O1 O 0.5358(2) 0.38640(15) 0.41751(14) 0.0380(4) Uani 1 1 d .
C1 C 0.1785(3) 0.43374(15) 0.48382(16) 0.0246(4) Uani 1 1 d .
H1A H 0.0773 0.3792 0.5040 0.030 Uiso 1 1 calc R
C2 C 0.0329(3) 0.51884(17) 0.40532(18) 0.0298(4) Uani 1 1 d .
H2A H -0.0624 0.4930 0.3258 0.036 Uiso 1 1 calc R
C3 C -0.0948(3) 0.57468(19) 0.50161(19) 0.0359(5) Uani 1 1 d .
H3A H -0.2396 0.5598 0.5152 0.043 Uiso 1 1 calc R
C4 C 0.0308(3) 0.64759(18) 0.56316(19) 0.0348(5) Uani 1 1 d .
H4A H -0.0116 0.6929 0.6259 0.042 Uiso 1 1 calc R
C5 C 0.2548(3) 0.64534(15) 0.51497(19) 0.0287(4) Uani 1 1 d .
H5A H 0.3224 0.7136 0.5154 0.034 Uiso 1 1 calc R
O6 O 0.40192(19) 0.57099(12) 0.58977(12) 0.0241(3) Uani 1 1 d .
C7 C 0.1925(3) 0.60364(17) 0.37409(18) 0.0307(4) Uani 1 1 d .
H7A H 0.3203 0.5764 0.3382 0.037 Uiso 1 1 calc R
H7B H 0.1185 0.6547 0.3134 0.037 Uiso 1 1 calc R
C10 C 0.3359(3) 0.38684(15) 0.39546(17) 0.0275(4) Uani 1 1 d .
C11 C 0.3405(4) 0.28732(18) 0.1975(2) 0.0418(5) Uani 1 1 d .
H11A H 0.4081 0.2265 0.2413 0.050 Uiso 1 1 calc R
H11B H 0.4574 0.3302 0.1712 0.050 Uiso 1 1 calc R
C12 C 0.1800(5) 0.2583(3) 0.0785(3) 0.0655(8) Uani 1 1 d .
H12A H 0.2559 0.2205 0.0172 0.098 Uiso 1 1 calc R
H12B H 0.1157 0.3191 0.0355 0.098 Uiso 1 1 calc R
H12C H 0.0645 0.2165 0.1059 0.098 Uiso 1 1 calc R
C20 C 0.4432(3) 0.41545(15) 0.69842(18) 0.0278(4) Uani 1 1 d .
H20A H 0.5806 0.4103 0.6585 0.033 Uiso 1 1 calc R
C21 C 0.3481(5) 0.30792(17) 0.7141(2) 0.0462(6) Uani 1 1 d .
H21A H 0.3152 0.2761 0.6278 0.069 Uiso 1 1 calc R
H21B H 0.2143 0.3131 0.7540 0.069 Uiso 1 1 calc R
H21C H 0.4553 0.2672 0.7703 0.069 Uiso 1 1 calc R
C22 C 0.4927(3) 0.46535(15) 0.83537(17) 0.0260(4) Uani 1 1 d .
C23 C 0.6995(3) 0.44950(19) 0.91189(19) 0.0367(5) Uani 1 1 d .
H23A H 0.8087 0.4137 0.8753 0.044 Uiso 1 1 calc R
C24 C 0.7452(3) 0.4862(2) 1.0416(2) 0.0408(5) Uani 1 1 d .
H24A H 0.8836 0.4740 1.0917 0.049 Uiso 1 1 calc R
C25 C 0.5869(3) 0.54040(18) 1.09673(17) 0.0332(4) Uani 1 1 d .
H25A H 0.6171 0.5647 1.1840 0.040 Uiso 1 1 calc R
C26 C 0.3809(3) 0.55863(18) 1.02055(19) 0.0352(5) Uani 1 1 d .
H26A H 0.2736 0.5961 1.0566 0.042 Uiso 1 1 calc R
C27 C 0.3353(3) 0.52112(17) 0.89129(18) 0.0312(4) Uani 1 1 d .
H27A H 0.1969 0.5336 0.8413 0.037 Uiso 1 1 calc R

loop_
_atom_site_aniso_label
_atom_site_aniso_U_11
_atom_site_aniso_U_22
_atom_site_aniso_U_33
_atom_site_aniso_U_23
_atom_site_aniso_U_13
_atom_site_aniso_U_12
N1 0.0257(7) 0.0199(7) 0.0214(6) -0.0015(6) 0.0027(5) -0.0032(6)
O2 0.0463(7) 0.0339(8) 0.0257(6) -0.0089(6) 0.0106(5) -0.0075(7)
O1 0.0375(7) 0.0382(8) 0.0386(7) -0.0091(7) 0.0065(6) 0.0075(6)
C1 0.0263(8) 0.0265(9) 0.0209(8) -0.0018(7) 0.0031(6) -0.0058(8)
C2 0.0246(8) 0.0402(11) 0.0231(8) -0.0015(8) -0.0013(6) 0.0018(8)
C3 0.0201(7) 0.0544(13) 0.0331(10) 0.0038(10) 0.0033(7) 0.0098(9)
C4 0.0360(10) 0.0390(11) 0.0297(9) 0.0003(9) 0.0058(8) 0.0172(9)
C5 0.0338(9) 0.0211(9) 0.0311(9) 0.0020(8) 0.0041(7) 0.0025(8)
O6 0.0212(5) 0.0216(6) 0.0288(6) -0.0003(5) 0.0012(4) -0.0026(5)
C7 0.0341(9) 0.0320(11) 0.0270(9) 0.0054(8) 0.0074(7) 0.0080(8)
C10 0.0408(10) 0.0191(8) 0.0231(8) 0.0000(7) 0.0061(7) -0.0024(8)
C11 0.0636(13) 0.0320(11) 0.0324(10) -0.0105(9) 0.0153(9) -0.0009(10)
C12 0.097(2) 0.0635(18) 0.0339(12) -0.0195(13) 0.0014(12) 0.0212(17)
C20 0.0350(9) 0.0251(10) 0.0228(8) 0.0008(7) 0.0018(7) 0.0051(8)
C21 0.0810(16) 0.0252(11) 0.0300(11) 0.0014(9) -0.0008(10) -0.0031(11)
C22 0.0292(8) 0.0250(9) 0.0234(8) 0.0033(7) 0.0017(7) 0.0003(7)
C23 0.0354(9) 0.0456(12) 0.0280(9) -0.0024(9) 0.0000(8) 0.0129(9)
C24 0.0358(10) 0.0542(13) 0.0294(9) -0.0010(10) -0.0052(8) 0.0070(11)
C25 0.0412(10) 0.0366(11) 0.0210(9) -0.0024(8) 0.0014(7) -0.0024(9)
C26 0.0365(9) 0.0409(12) 0.0292(9) -0.0058(9) 0.0080(8) 0.0031(9)
C27 0.0288(8) 0.0376(11) 0.0266(9) -0.0024(8) 0.0017(7) 0.0026(8)

loop_
_atom_type_symbol
_atom_type_description
_atom_type_scat_dispersion_real
_atom_type_scat_dispersion_imag
_atom_type_scat_source
C C 0.0033 0.0016 'International Tables Vol C Tables 4.2.6.8 and 6.1.1.4'
H H 0.0000 0.0000 'International Tables Vol C Tables 4.2.6.8 and 6.1.1.4'
N N 0.0061 0.0033 'International Tables Vol C Tables 4.2.6.8 and 6.1.1.4'
O O 0.0106 0.0060 'International Tables Vol C Tables 4.2.6.8 and 6.1.1.4'

loop_
_geom_angle_atom_site_label_1
_geom_angle_atom_site_label_2
_geom_angle_atom_site_label_3
_geom_angle
_geom_angle_publ_flag
O6 N1 C20 103.91(12) y
O6 N1 C1 110.20(13) y
C20 N1 C1 118.38(15) y
C10 O2 C11 117.13(15) y
N1 C1 C10 116.85(14) ?
N1 C1 C2 107.99(15) ?
C10 C1 C2 110.13(14) ?
C3 C2 C7 100.51(17) ?
C3 C2 C1 108.67(15) ?
C7 C2 C1 106.78(14) ?
C4 C3 C2 109.59(17) ?
C3 C4 C5 108.71(17) ?
O6 C5 C4 111.11(15) ?
O6 C5 C7 107.43(15) ?
C4 C5 C7 101.23(15) ?
C5 O6 N1 110.58(12) y
C5 C7 C2 98.33(15) ?
O1 C10 O2 123.93(18) ?
O1 C10 C1 126.44(16) ?
O2 C10 C1 109.61(15) ?
O2 C11 C12 107.38(19) ?
N1 C20 C22 109.55(14) ?
N1 C20 C21 109.51(16) ?
C22 C20 C21 109.02(16) ?
C27 C22 C23 118.16(16) ?
C27 C22 C20 122.60(15) ?
C23 C22 C20 119.12(16) ?
C24 C23 C22 121.07(18) ?
C25 C24 C23 120.29(17) ?
C24 C25 C26 119.30(17) ?
C27 C26 C25 120.22(18) ?
C26 C27 C22 120.94(17) ?

loop_
_geom_bond_atom_site_label_1
_geom_bond_atom_site_label_2
_geom_bond_distance
_geom_bond_publ_flag
N1 O6 1.462(2) y
N1 C20 1.463(2) y
N1 C1 1.468(2) y
O2 C10 1.341(2) y
O2 C11 1.457(3) y
O1 C10 1.202(2) y
C1 C10 1.527(3) y
C1 C2 1.563(3) y
C2 C3 1.515(3) y
C2 C7 1.533(3) y
C3 C4 1.318(3) y
C4 C5 1.510(3) y
C5 O6 1.455(2) y
C5 C7 1.520(3) y
C11 C12 1.484(3) y
C20 C22 1.520(2) y
C20 C21 1.534(3) y
C22 C27 1.385(3) ?
C22 C23 1.392(2) ?
C23 C24 1.385(3) ?
C24 C25 1.374(3) ?
C25 C26 1.391(3) ?
C26 C27 1.385(3) ?

loop_
_geom_torsion_atom_site_label_1
_geom_torsion_atom_site_label_2
_geom_torsion_atom_site_label_3
_geom_torsion_atom_site_label_4
_geom_torsion
O6 N1 C1 C10 70.19(18)
C20 N1 C1 C10 -49.2(2)
O6 N1 C1 C2 -54.56(16)
C20 N1 C1 C2 -173.90(14)
N1 C1 C2 C3 -42.68(19)
C10 C1 C2 C3 -171.35(16)
N1 C1 C2 C7 64.95(17)
C10 C1 C2 C7 -63.71(18)
C7 C2 C3 C4 -27.1(2)
C1 C2 C3 C4 84.8(2)
C2 C3 C4 C5 -1.0(2)
C3 C4 C5 O6 -84.7(2)
C3 C4 C5 C7 29.1(2)
C4 C5 O6 N1 41.07(19)
C7 C5 O6 N1 -68.81(17)
C20 N1 O6 C5 -174.64(14)
C1 N1 O6 C5 57.55(16)
O6 C5 C7 C2 73.25(17)
C4 C5 C7 C2 -43.31(17)
C3 C2 C7 C5 42.39(16)
C1 C2 C7 C5 -70.94(17)
C11 O2 C10 O1 3.6(3)
C11 O2 C10 C1 -175.25(17)
N1 C1 C10 O1 -3.8(3)
C2 C1 C10 O1 119.8(2)
N1 C1 C10 O2 174.97(18)
C2 C1 C10 O2 -61.4(2)
C10 O2 C11 C12 -172.6(2)
O6 N1 C20 C22 68.44(16)
C1 N1 C20 C22 -168.99(15)
O6 N1 C20 C21 -172.04(14)
C1 N1 C20 C21 -49.5(2)
N1 C20 C22 C27 31.9(2)
C21 C20 C22 C27 -87.9(2)
N1 C20 C22 C23 -152.19(18)
C21 C20 C22 C23 88.0(2)
C27 C22 C23 C24 1.6(3)
C20 C22 C23 C24 -174.4(2)
C22 C23 C24 C25 -0.9(4)
C23 C24 C25 C26 -0.4(3)
C24 C25 C26 C27 0.9(3)
C25 C26 C27 C22 -0.2(3)
C23 C22 C27 C26 -1.1(3)
C20 C22 C27 C26 174.85(18)
